data_7714712
loop_
_publ_author_name
'Seikh, Liton'
'Dhara, Suman'
'Singh, Ajit Kumar'
'Singh, Aditi'
'Dey, Sanchaita'
'Indra, Arindam'
'Lahiri, Goutam Kumar'

_publ_section_title
;
 The isomer-sensitive electrochemical HER of ruthenium(II)-hydrido
 complexes involving redox-active azoheteroaromatics.
;
_journal_issue 4
_journal_name_full 'Dalton transactions (Cambridge, England : 2003)'
_journal_page_first 1746
_journal_page_last 1756
_journal_paper_doi 10.1039/d3dt02925e
_journal_volume 53
_journal_year 2024
_chemical_formula_moiety 'C45 H41 N6 O P2 Ru, Cl O4'
_chemical_formula_sum 'C45 H41.5 Cl N6 O5 P2 Ru'
_chemical_formula_weight 944.80
_space_group_crystal_system orthorhombic
_space_group_IT_number 29
_space_group_name_Hall 'P 2c -2ac'
_space_group_name_H-M_alt 'P c a 21'
_atom_sites_solution_hydrogens mixed
_atom_sites_solution_primary dual
_audit_creation_date 2022-08-16
_audit_creation_method
;
Olex2 1.3-ac4
(compiled 2019.04.23 svn.r3594 for Rigaku Oxford Diffraction, GUI svn.r5739)
;
_audit_update_record
;
2023-08-15 deposited with the CCDC.	2023-12-14 downloaded from the CCDC.
;
_cell_angle_alpha 90
_cell_angle_beta 90
_cell_angle_gamma 90
_cell_formula_units_Z 8
_cell_length_a 31.1410(10)
_cell_length_b 15.7359(5)
_cell_length_c 19.1556(5)
_cell_measurement_reflns_used 8749
_cell_measurement_temperature 150.00(10)
_cell_measurement_theta_max 28.0840
_cell_measurement_theta_min 1.8600
_cell_volume 9386.9(5)
_computing_cell_refinement 'CrysAlisPro 1.171.41.93a (Rigaku OD, 2020)'
_computing_data_collection 'CrysAlisPro 1.171.41.93a (Rigaku OD, 2020)'
_computing_data_reduction 'CrysAlisPro 1.171.41.93a (Rigaku OD, 2020)'
_computing_molecular_graphics 'Olex2 (Dolomanov et al., 2009)'
_computing_publication_material 'Olex2 (Dolomanov et al., 2009)'
_computing_structure_refinement 'ShelXL (Sheldrick, 2015)'
_computing_structure_solution 'ShelXT (Sheldrick, 2015)'
_diffrn_ambient_environment N~2~
_diffrn_ambient_temperature 150.00(10)
_diffrn_detector 'CCD plate'
_diffrn_measured_fraction_theta_full 0.999
_diffrn_measured_fraction_theta_max 0.999
_diffrn_measurement_details
;
List of Runs (angles in degrees, time in seconds):

  # Type    Start    End  Width  t~exp~   \w     \q     \k     \f   Frames
#--------------------------------------------------------------------------
  1  \f    -14.01 129.99   0.40    4.00   6.61  -9.84 -31.50    --   360
  2  \w   -100.81  15.59   0.40    4.00    --   -9.84 -59.25  20.08  291
  3  \f   -130.46  22.34   0.40    4.00  81.02  -9.84  31.50    --   382
;
_diffrn_measurement_device 'abstract diffractometer'
_diffrn_measurement_device_type 'Saxi-CrysAlisPro-abstract goniometer imported SAXI images'
_diffrn_measurement_method '\w and \f scans'
_diffrn_orient_matrix_type 'CrysAlisPro convention (1999,Acta A55,543-557)'
_diffrn_orient_matrix_UB_11 0.0416977000
_diffrn_orient_matrix_UB_12 0.0012212000
_diffrn_orient_matrix_UB_13 0.0139972000
_diffrn_orient_matrix_UB_21 -0.0047422000
_diffrn_orient_matrix_UB_22 0.0224931000
_diffrn_orient_matrix_UB_23 0.0043609000
_diffrn_orient_matrix_UB_31 -0.0164381000
_diffrn_orient_matrix_UB_32 -0.0033400000
_diffrn_orient_matrix_UB_33 0.0340147000
_diffrn_radiation_monochromator graphite
_diffrn_radiation_probe x-ray
_diffrn_radiation_type 'Mo K\a'
_diffrn_radiation_wavelength 0.71073
_diffrn_reflns_av_R_equivalents 0.1312
_diffrn_reflns_av_unetI/netI 0.1013
_diffrn_reflns_Laue_measured_fraction_full 0.999
_diffrn_reflns_Laue_measured_fraction_max 0.999
_diffrn_reflns_limit_h_max 37
_diffrn_reflns_limit_h_min -40
_diffrn_reflns_limit_k_max 20
_diffrn_reflns_limit_k_min -19
_diffrn_reflns_limit_l_max 24
_diffrn_reflns_limit_l_min -24
_diffrn_reflns_number 124760
_diffrn_reflns_point_group_measured_fraction_full 0.998
_diffrn_reflns_point_group_measured_fraction_max 0.995
_diffrn_reflns_theta_full 25.242
_diffrn_reflns_theta_max 27.499
_diffrn_reflns_theta_min 1.685
_diffrn_source 'fine-focus sealed X-ray tube'
_diffrn_source_type 'Enhance (Mo) X-ray Source'
_exptl_absorpt_coefficient_mu 0.508
_exptl_absorpt_correction_T_max 1.00000
_exptl_absorpt_correction_T_min 0.68297
_exptl_absorpt_correction_type multi-scan
_exptl_absorpt_process_details
;
CrysAlisPro 1.171.41.93a (Rigaku Oxford Diffraction, 2020)
Empirical absorption correction using spherical harmonics,
implemented in SCALE3 ABSPACK scaling algorithm.
;
_exptl_crystal_colour 'metallic brownish brown'
_exptl_crystal_colour_lustre metallic
_exptl_crystal_colour_modifier brownish
_exptl_crystal_colour_primary brown
_exptl_crystal_density_diffrn 1.337
_exptl_crystal_description block
_exptl_crystal_F_000 3876
_exptl_crystal_size_max 0.165
_exptl_crystal_size_mid 0.1
_exptl_crystal_size_min 0.056
_refine_diff_density_max 1.118
_refine_diff_density_min -0.737
_refine_diff_density_rms 0.082
_refine_ls_abs_structure_details
;
 Flack x determined using 3986 quotients [(I+)-(I-)]/[(I+)+(I-)]
 (Parsons, Flack and Wagner, Acta Cryst. B69 (2013) 249-259).
;
_refine_ls_abs_structure_Flack -0.03(2)
_refine_ls_extinction_method none
_refine_ls_goodness_of_fit_ref 0.997
_refine_ls_hydrogen_treatment mixed
_refine_ls_matrix_type full
_refine_ls_number_parameters 1092
_refine_ls_number_reflns 21461
_refine_ls_number_restraints 49
_refine_ls_restrained_S_all 1.021
_refine_ls_R_factor_all 0.1382
_refine_ls_R_factor_gt 0.0657
_refine_ls_shift/su_max 0.008
_refine_ls_shift/su_mean 0.000
_refine_ls_structure_factor_coef Fsqd
_refine_ls_weighting_details 'w=1/[\s^2^(Fo^2^)+(0.0787P)^2^] where P=(Fo^2^+2Fc^2^)/3'
_refine_ls_weighting_scheme calc
_refine_ls_wR_factor_gt 0.1453
_refine_ls_wR_factor_ref 0.1783
_reflns_Friedel_coverage 0.932
_reflns_Friedel_fraction_full 0.997
_reflns_Friedel_fraction_max 0.991
_reflns_number_gt 11795
_reflns_number_total 21461
_reflns_threshold_expression 'I > 2\s(I)'
_cod_data_source_file d3dt02925e2.cif
_cod_data_source_block '[1a]ClO4'
_cod_depositor_comments 'Adding full bibliography for 7714712--7714715.cif.'
_cod_original_formula_sum 'C45 H41.50 Cl N6 O5 P2 Ru'
_cod_database_code 7714712
_shelx_shelxl_version_number 2018/3
_shelx_space_group_comment
;
The symmetry employed for this shelxl refinement is uniquely defined
by the following loop, which should always be used as a source of
symmetry information in preference to the above space-group names.
They are only intended as comments.
;
_shelx_estimated_absorpt_t_max 0.972
_shelx_estimated_absorpt_t_min 0.921
_reflns_odcompleteness_completeness 87.55
_reflns_odcompleteness_iscentric 1
_reflns_odcompleteness_theta 33.80
_olex2_refinement_description
;
1. Fixed Uiso
 At 1.2 times of:
  All C(H) groups
 At 1.5 times of:
  All C(H,H,H) groups
2. Uiso/Uaniso restraints and constraints
Uanis(O5) \\sim Ueq, Uanis(O4) \\sim Ueq, Uanis(O10) \\sim Ueq, Uanis(O9) \\sim
Ueq: with sigma of 0.01 and sigma for terminal atoms of 0.002
Uanis(Cl2) \\sim Ueq, Uanis(Cl1) \\sim Ueq: with sigma of 0.01 and sigma for
terminal atoms of 0.002
Uanis(Cl1) \\sim Ueq, Uanis(Cl2) \\sim Ueq: with sigma of 0.005 and sigma for
terminal atoms of 0.005
Uanis(N6) \\sim Ueq, Uanis(C7) \\sim Ueq: with sigma of 0.001 and sigma for
terminal atoms of 0.001
3. Others
 Fixed Uiso: H(0.001)
4.a Aromatic/amide H refined with riding coordinates:
 C89(H89), C29(H29), C88(H88), C71(H71), C23(H23), C59(H59), C39(H39),
 C51(H51), C41(H41), C35(H35), C37(H37), C36(H36), C31(H31), C38(H38), C55(H55),
  C45(H45), C73(H73), C63(H63), C17(H17), C33(H33), C77(H77), C47(H47),
 C52(H52), C27(H27), C70(H70), C43(H43), C48(H48), C87(H87), C44(H44), C85(H85),
  C65(H65), C15(H15), C25(H25), C61(H61), C11(H11), C30(H30), C58(H58),
 C76(H76), C2(H2), C69(H69), C83(H83), C64(H64), C3(H3), C86(H86), C20(H20),
 C79(H79), C21(H21), C24(H24), C42(H42), C32(H32), C81(H81), C68(H68), C75(H75),
  C56(H56), C82(H82), C67(H67), C19(H19), C14(H14), C26(H26), C12(H12),
 C18(H18), C80(H80), C57(H57), C62(H62), C13(H13), C74(H74), C6(H6), C7(H7)
4.b Idealised Me refined as rotating group:
 C8(H8A,H8B,H8C), C46(H46A,H46B,H46C), C53(H53A,H53B,H53C), C1(H1A,H1B,H1C)
;
_smtbx_masks_void_probe_radius 1.2
_smtbx_masks_void_truncation_radius 1.2
_olex2_submission_special_instructions 'No special instructions were received'
_oxdiff_exptl_absorpt_empirical_details
;
Empirical correction (ABSPACK) includes:
- Absorption correction using spherical harmonics
- Frame scaling
;
_oxdiff_exptl_absorpt_empirical_full_max 1.431
_oxdiff_exptl_absorpt_empirical_full_min 0.790

loop_
_space_group_symop_operation_xyz
'x, y, z'
'-x, -y, z+1/2'
'x+1/2, -y, z'
'-x+1/2, y, z+1/2'

loop_
_atom_site_label
_atom_site_type_symbol
_atom_site_fract_x
_atom_site_fract_y
_atom_site_fract_z
_atom_site_U_iso_or_equiv
_atom_site_adp_type
_atom_site_occupancy
_atom_site_site_symmetry_order
_atom_site_calc_flag
_atom_site_refinement_flags_posn
_atom_site_refinement_flags_adp
_atom_site_refinement_flags_occupancy
_atom_site_disorder_assembly
_atom_site_disorder_group
Ru2 Ru 0.50421(3) 0.49801(5) 0.32354(4) 0.0397(2) Uani 1 1 d . . . . .
Ru1 Ru 0.24439(3) 0.05245(5) 0.68833(4) 0.0437(2) Uani 1 1 d . . . . .
P4 P 0.50069(8) 0.34995(17) 0.30473(11) 0.0377(7) Uani 1 1 d . . . . .
P3 P 0.49546(8) 0.64731(16) 0.31528(13) 0.0419(6) Uani 1 1 d . . . . .
P1 P 0.24844(8) 0.20086(17) 0.70373(12) 0.0434(7) Uani 1 1 d . . . . .
P2 P 0.25292(8) -0.09644(17) 0.69766(14) 0.0411(6) Uani 1 1 d . . . . .
Cl1 Cl 0.28328(13) 0.5529(2) 0.5071(3) 0.0990(13) Uani 1 1 d . U . . .
Cl2 Cl 0.46804(14) 0.0085(2) 0.5090(3) 0.1116(15) Uani 1 1 d . U . . .
O6 O 0.5677(3) 0.5122(5) 0.2055(4) 0.067(2) Uani 1 1 d . . . . .
N8 N 0.4632(3) 0.4906(5) 0.4102(4) 0.042(2) Uani 1 1 d . . . . .
N10 N 0.5440(3) 0.4890(5) 0.4140(5) 0.047(2) Uani 1 1 d . . . . .
N3 N 0.2228(4) 0.0489(5) 0.5334(5) 0.062(3) Uani 1 1 d . . . . .
O1 O 0.1807(3) 0.0483(5) 0.8034(4) 0.062(2) Uani 1 1 d . . . . .
N4 N 0.2053(3) 0.0452(5) 0.5952(5) 0.049(2) Uani 1 1 d . . . . .
N2 N 0.2867(3) 0.0595(5) 0.6029(5) 0.050(2) Uani 1 1 d . . . . .
N7 N 0.4213(3) 0.4871(5) 0.4225(5) 0.055(2) Uani 1 1 d . . . . .
N11 N 0.6112(3) 0.4952(6) 0.3608(6) 0.062(3) Uani 1 1 d . . . . .
C22 C 0.2982(3) 0.2491(6) 0.6747(5) 0.044(2) Uani 1 1 d . . . . .
N12 N 0.6529(3) 0.4863(7) 0.3807(7) 0.077(3) Uani 1 1 d . . . . .
C72 C 0.5457(3) 0.2909(6) 0.3393(5) 0.042(2) Uani 1 1 d . . . . .
N9 N 0.5261(3) 0.4844(5) 0.4751(4) 0.051(2) Uani 1 1 d . . . . .
C89 C 0.4493(3) 0.2913(6) 0.4143(5) 0.045(2) Uani 1 1 d . . . . .
H89 H 0.471640 0.310080 0.444344 0.054 Uiso 1 1 calc R . . . .
C90 C 0.5334(3) 0.7120(6) 0.3617(5) 0.048(3) Uani 1 1 d . . . . .
C4 C 0.2674(5) 0.0575(7) 0.5374(6) 0.062(3) Uani 1 1 d . . . . .
C9 C 0.2037(4) 0.0488(6) 0.7595(7) 0.059(3) Uani 1 1 d . . . . .
C50 C 0.5895(4) 0.4827(7) 0.4179(6) 0.053(3) Uani 1 1 d . . . . .
C60 C 0.4972(3) 0.6892(7) 0.2255(5) 0.041(2) Uani 1 1 d . . . . .
C29 C 0.2202(4) -0.2301(7) 0.6125(6) 0.061(3) Uani 1 1 d . . . . .
H29 H 0.248797 -0.245107 0.600587 0.073 Uiso 1 1 calc R . . . .
C88 C 0.4132(3) 0.2551(6) 0.4417(5) 0.052(3) Uani 1 1 d . . . . .
H88 H 0.410383 0.248515 0.490776 0.063 Uiso 1 1 calc R . . . .
C10 C 0.2077(3) 0.2638(7) 0.6586(5) 0.045(2) Uani 1 1 d . . . . .
C28 C 0.2116(3) -0.1619(7) 0.6584(5) 0.049(3) Uani 1 1 d . . . . .
C78 C 0.4989(3) 0.3171(7) 0.2126(5) 0.045(3) Uani 1 1 d . . . . .
C40 C 0.3039(3) -0.1317(6) 0.6581(5) 0.046(2) Uani 1 1 d . . . . .
N1 N 0.3282(3) 0.0653(6) 0.5897(5) 0.059(2) Uani 1 1 d . . . . .
N5 N 0.1384(4) 0.0345(7) 0.6471(7) 0.077(3) Uani 1 1 d . . . . .
C71 C 0.4362(4) 0.6795(6) 0.4198(5) 0.049(3) Uani 1 1 d . . . . .
H71 H 0.459006 0.664186 0.450272 0.059 Uiso 1 1 calc R . . . .
C16 C 0.2455(4) 0.2399(7) 0.7936(6) 0.049(3) Uani 1 1 d . . . . .
C84 C 0.4535(3) 0.3011(6) 0.3404(4) 0.041(2) Uani 1 1 d . . . . .
C23 C 0.3297(4) 0.2745(7) 0.7208(5) 0.060(3) Uani 1 1 d . . . . .
H23 H 0.325366 0.268250 0.769569 0.072 Uiso 1 1 calc R . . . .
C8 C 0.0645(5) 0.0138(10) 0.6773(14) 0.144(8) Uani 1 1 d . . . . .
H8A H 0.069136 -0.034104 0.709141 0.215 Uiso 1 1 calc GR . . . .
H8B H 0.036602 0.007428 0.654201 0.215 Uiso 1 1 calc GR . . . .
H8C H 0.064950 0.067047 0.703771 0.215 Uiso 1 1 calc GR . . . .
C34 C 0.2550(3) -0.1400(6) 0.7860(5) 0.042(2) Uani 1 1 d . . . . .
C59 C 0.5241(4) 0.7902(7) 0.3923(5) 0.060(3) Uani 1 1 d . . . . .
H59 H 0.495199 0.809212 0.392495 0.072 Uiso 1 1 calc R . . . .
C46 C 0.3888(4) 0.4867(7) 0.3659(6) 0.060(3) Uani 1 1 d . . . . .
H46A H 0.399326 0.520491 0.326502 0.090 Uiso 1 1 calc GR . . . .
H46B H 0.361944 0.511179 0.383317 0.090 Uiso 1 1 calc GR . . . .
H46C H 0.383747 0.428131 0.350621 0.090 Uiso 1 1 calc GR . . . .
C39 C 0.2493(4) -0.2275(7) 0.7950(6) 0.057(3) Uani 1 1 d . . . . .
H39 H 0.244480 -0.262583 0.755442 0.068 Uiso 1 1 calc R . . . .
C51 C 0.6157(5) 0.4618(8) 0.4744(8) 0.077(4) Uani 1 1 d . . . . .
H51 H 0.607472 0.449194 0.521021 0.092 Uiso 1 1 calc R . . . .
C41 C 0.3085(3) -0.1264(6) 0.5859(5) 0.050(3) Uani 1 1 d . . . . .
H41 H 0.284842 -0.111176 0.557269 0.061 Uiso 1 1 calc R . . . .
C35 C 0.2630(4) -0.0921(8) 0.8438(5) 0.058(3) Uani 1 1 d . . . . .
H35 H 0.267520 -0.032699 0.838443 0.069 Uiso 1 1 calc R . . . .
C49 C 0.4836(4) 0.4866(6) 0.4713(5) 0.048(3) Uani 1 1 d . . . . .
C37 C 0.2591(3) -0.2123(8) 0.9183(6) 0.055(3) Uani 1 1 d . . . . .
H37 H 0.260680 -0.236967 0.963495 0.066 Uiso 1 1 calc R . . . .
C36 C 0.2649(4) -0.1270(8) 0.9105(5) 0.063(3) Uani 1 1 d . . . . .
H36 H 0.270126 -0.091916 0.949910 0.076 Uiso 1 1 calc R . . . .
C31 C 0.1438(5) -0.2547(9) 0.6023(6) 0.078(4) Uani 1 1 d . . . . .
H31 H 0.120677 -0.285831 0.582399 0.093 Uiso 1 1 calc R . . . .
C38 C 0.2507(3) -0.2635(8) 0.8605(6) 0.059(3) Uani 1 1 d . . . . .
H38 H 0.246029 -0.322719 0.866287 0.071 Uiso 1 1 calc R . . . .
C55 C 0.5757(4) 0.6864(7) 0.3664(5) 0.059(3) Uani 1 1 d . . . . .
H55 H 0.583513 0.633429 0.346294 0.071 Uiso 1 1 calc R . . . .
C45 C 0.3382(3) -0.1509(7) 0.7008(6) 0.061(3) Uani 1 1 d . . . . .
H45 H 0.334750 -0.151692 0.750111 0.073 Uiso 1 1 calc R . . . .
C73 C 0.5425(4) 0.2206(7) 0.3848(6) 0.064(3) Uani 1 1 d . . . . .
H73 H 0.514924 0.201825 0.399355 0.076 Uiso 1 1 calc R . . . .
C63 C 0.4958(4) 0.7622(8) 0.0928(6) 0.061(3) Uani 1 1 d . . . . .
H63 H 0.495512 0.786267 0.047302 0.073 Uiso 1 1 calc R . . . .
C17 C 0.2252(3) 0.3157(7) 0.8094(6) 0.058(3) Uani 1 1 d . . . . .
H17 H 0.210429 0.346230 0.773954 0.070 Uiso 1 1 calc R . . . .
C33 C 0.1696(3) -0.1455(6) 0.6754(5) 0.053(3) Uani 1 1 d . . . . .
H33 H 0.163664 -0.101142 0.707614 0.063 Uiso 1 1 calc R . . . .
C77 C 0.5868(3) 0.3132(7) 0.3198(6) 0.060(3) Uani 1 1 d . . . . .
H77 H 0.590281 0.357761 0.286763 0.072 Uiso 1 1 calc R . . . .
C47 C 0.4134(4) 0.4822(6) 0.4931(6) 0.056(3) Uani 1 1 d . . . . .
H47 H 0.386102 0.479156 0.514950 0.068 Uiso 1 1 calc R . . . .
C52 C 0.6561(5) 0.4640(8) 0.4461(10) 0.093(5) Uani 1 1 d . . . . .
H52 H 0.682092 0.451390 0.470014 0.111 Uiso 1 1 calc R . . . .
C66 C 0.4438(4) 0.6829(7) 0.3468(5) 0.051(3) Uani 1 1 d . . . . .
C27 C 0.3044(4) 0.2611(6) 0.6028(5) 0.053(3) Uani 1 1 d . . . . .
H27 H 0.282671 0.245212 0.570610 0.063 Uiso 1 1 calc R . . . .
C70 C 0.3963(4) 0.6982(7) 0.4474(5) 0.060(3) Uani 1 1 d . . . . .
H70 H 0.391807 0.695655 0.496365 0.072 Uiso 1 1 calc R . . . .
C43 C 0.3824(4) -0.1641(7) 0.6006(6) 0.067(3) Uani 1 1 d . . . . .
H43 H 0.409839 -0.174679 0.580592 0.081 Uiso 1 1 calc R . . . .
C54 C 0.5446(4) 0.5049(6) 0.2532(6) 0.045(3) Uani 1 1 d . . . . .
O9 O 0.4361(4) 0.0658(8) 0.5054(7) 0.134(4) Uani 1 1 d . U . . .
C48 C 0.4517(4) 0.4827(7) 0.5252(5) 0.061(3) Uani 1 1 d . . . . .
H48 H 0.456674 0.480758 0.574088 0.073 Uiso 1 1 calc R . . . .
C87 C 0.3801(4) 0.2276(7) 0.3971(6) 0.058(3) Uani 1 1 d . . . . .
H87 H 0.355251 0.201321 0.416107 0.070 Uiso 1 1 calc R . . . .
C5 C 0.1611(4) 0.0296(8) 0.5876(8) 0.068(3) Uani 1 1 d . . . . .
C44 C 0.3774(4) -0.1691(8) 0.6711(6) 0.069(3) Uani 1 1 d . . . . .
H44 H 0.400980 -0.185093 0.699779 0.083 Uiso 1 1 calc R . . . .
C85 C 0.4204(3) 0.2734(6) 0.2995(5) 0.053(3) Uani 1 1 d . . . . .
H85 H 0.422659 0.278482 0.250183 0.063 Uiso 1 1 calc R . . . .
C65 C 0.4800(4) 0.6464(7) 0.1710(5) 0.054(3) Uani 1 1 d . . . . .
H65 H 0.468705 0.591077 0.178279 0.065 Uiso 1 1 calc R . . . .
C15 C 0.2151(4) 0.3428(8) 0.6281(6) 0.071(4) Uani 1 1 d . . . . .
H15 H 0.242056 0.370561 0.631844 0.086 Uiso 1 1 calc R . . . .
C25 C 0.3740(4) 0.3225(8) 0.6248(6) 0.072(3) Uani 1 1 d . . . . .
H25 H 0.399483 0.349198 0.608484 0.087 Uiso 1 1 calc R . . . .
C61 C 0.5137(4) 0.7699(7) 0.2141(5) 0.061(3) Uani 1 1 d . . . . .
H61 H 0.525581 0.800871 0.251997 0.074 Uiso 1 1 calc R . . . .
C11 C 0.1668(4) 0.2279(7) 0.6546(5) 0.061(3) Uani 1 1 d . . . . .
H11 H 0.161358 0.174739 0.676385 0.073 Uiso 1 1 calc R . . . .
C30 C 0.1857(5) -0.2742(9) 0.5854(6) 0.079(4) Uani 1 1 d . . . . .
H30 H 0.190965 -0.319670 0.553989 0.095 Uiso 1 1 calc R . . . .
C58 C 0.5549(4) 0.8408(8) 0.4221(6) 0.070(4) Uani 1 1 d . . . . .
H58 H 0.547692 0.895865 0.438784 0.085 Uiso 1 1 calc R . . . .
C76 C 0.6224(4) 0.2747(8) 0.3453(6) 0.069(3) Uani 1 1 d . . . . .
H76 H 0.650070 0.294118 0.331685 0.083 Uiso 1 1 calc R . . . .
C2 C 0.3356(5) 0.0689(7) 0.5193(6) 0.071(4) Uani 1 1 d . . . . .
H2 H 0.362930 0.074235 0.497786 0.086 Uiso 1 1 calc R . . . .
C69 C 0.3622(4) 0.7211(8) 0.4026(6) 0.070(3) Uani 1 1 d . . . . .
H69 H 0.334495 0.732836 0.421085 0.085 Uiso 1 1 calc R . . . .
C83 C 0.5081(3) 0.2325(8) 0.1976(6) 0.063(3) Uani 1 1 d . . . . .
H83 H 0.516766 0.194897 0.233737 0.075 Uiso 1 1 calc R . . . .
C64 C 0.4787(4) 0.6819(8) 0.1044(6) 0.062(3) Uani 1 1 d . . . . .
H64 H 0.466019 0.651210 0.066915 0.075 Uiso 1 1 calc R . . . .
N6 N 0.0974(5) 0.0151(8) 0.6264(7) 0.093(4) Uani 1 1 d . U . . .
C3 C 0.2980(5) 0.0637(7) 0.4856(7) 0.071(4) Uani 1 1 d . . . . .
H3 H 0.293415 0.064125 0.436537 0.085 Uiso 1 1 calc R . . . .
C86 C 0.3836(3) 0.2382(7) 0.3280(6) 0.063(3) Uani 1 1 d . . . . .
H86 H 0.360668 0.221466 0.298351 0.076 Uiso 1 1 calc R . . . .
C20 C 0.2680(4) 0.2282(9) 0.9134(5) 0.073(4) Uani 1 1 d . . . . .
H20 H 0.283103 0.198810 0.949063 0.087 Uiso 1 1 calc R . . . .
C79 C 0.4853(3) 0.3696(8) 0.1605(5) 0.054(3) Uani 1 1 d . . . . .
H79 H 0.479224 0.427386 0.170837 0.064 Uiso 1 1 calc R . . . .
C21 C 0.2657(5) 0.1940(8) 0.8462(5) 0.076(4) Uani 1 1 d . . . . .
H21 H 0.277878 0.139891 0.836459 0.092 Uiso 1 1 calc R . . . .
C24 C 0.3679(3) 0.3090(7) 0.6961(6) 0.068(3) Uani 1 1 d . . . . .
H24 H 0.390072 0.323641 0.728018 0.082 Uiso 1 1 calc R . . . .
C42 C 0.3476(4) -0.1435(7) 0.5568(6) 0.067(3) Uani 1 1 d . . . . .
H42 H 0.351267 -0.141558 0.507616 0.081 Uiso 1 1 calc R . . . .
C53 C 0.6871(4) 0.4979(11) 0.3301(11) 0.114(6) Uani 1 1 d . . . . .
H53A H 0.676867 0.480928 0.283779 0.171 Uiso 1 1 calc GR . . . .
H53B H 0.711773 0.462757 0.343248 0.171 Uiso 1 1 calc GR . . . .
H53C H 0.695641 0.557786 0.329185 0.171 Uiso 1 1 calc GR . . . .
C32 C 0.1360(4) -0.1896(8) 0.6482(6) 0.069(3) Uani 1 1 d . . . . .
H32 H 0.107350 -0.175538 0.660903 0.083 Uiso 1 1 calc R . . . .
C81 C 0.4922(5) 0.2574(11) 0.0777(7) 0.091(5) Uani 1 1 d . . . . .
H81 H 0.491644 0.237638 0.030885 0.109 Uiso 1 1 calc R . . . .
C68 C 0.3696(3) 0.7262(7) 0.3319(6) 0.064(3) Uani 1 1 d . . . . .
H68 H 0.347281 0.743987 0.301273 0.077 Uiso 1 1 calc R . . . .
C1 C 0.3603(4) 0.0675(7) 0.6437(6) 0.065(3) Uani 1 1 d . . . . .
H1A H 0.370867 0.125765 0.649287 0.097 Uiso 1 1 calc GR . . . .
H1B H 0.384272 0.030203 0.630791 0.097 Uiso 1 1 calc GR . . . .
H1C H 0.347750 0.047923 0.687735 0.097 Uiso 1 1 calc GR . . . .
C75 C 0.6187(4) 0.2081(10) 0.3906(8) 0.088(4) Uani 1 1 d . . . . .
H75 H 0.643569 0.182086 0.409739 0.105 Uiso 1 1 calc R . . . .
C56 C 0.6077(4) 0.7345(8) 0.3994(7) 0.069(3) Uani 1 1 d . . . . .
H56 H 0.636400 0.714343 0.401748 0.083 Uiso 1 1 calc R . . . .
C82 C 0.5046(4) 0.2040(9) 0.1304(7) 0.080(4) Uani 1 1 d . . . . .
H82 H 0.510957 0.146323 0.120074 0.096 Uiso 1 1 calc R . . . .
C67 C 0.4098(4) 0.7052(7) 0.3054(5) 0.061(3) Uani 1 1 d . . . . .
H67 H 0.413820 0.706372 0.256217 0.073 Uiso 1 1 calc R . . . .
C19 C 0.2482(5) 0.3052(9) 0.9278(7) 0.078(4) Uani 1 1 d . . . . .
H19 H 0.249781 0.329041 0.973336 0.094 Uiso 1 1 calc R . . . .
C14 C 0.1805(5) 0.3799(8) 0.5915(7) 0.084(4) Uani 1 1 d . . . . .
H14 H 0.185614 0.431218 0.566803 0.101 Uiso 1 1 calc R . . . .
C26 C 0.3433(4) 0.2970(7) 0.5788(6) 0.059(3) Uani 1 1 d . . . . .
H26 H 0.347975 0.303483 0.530062 0.071 Uiso 1 1 calc R . . . .
C12 C 0.1334(4) 0.2695(8) 0.6188(7) 0.074(4) Uani 1 1 d . . . . .
H12 H 0.105928 0.243664 0.615256 0.089 Uiso 1 1 calc R . . . .
C18 C 0.2263(4) 0.3465(9) 0.8758(6) 0.072(4) Uani 1 1 d . . . . .
H18 H 0.211645 0.397784 0.886318 0.086 Uiso 1 1 calc R . . . .
O8 O 0.5052(3) 0.0430(9) 0.4882(9) 0.149(5) Uani 1 1 d . . . . .
C80 C 0.4803(5) 0.3405(11) 0.0929(6) 0.092(5) Uani 1 1 d . . . . .
H80 H 0.468922 0.376475 0.057647 0.111 Uiso 1 1 calc R . . . .
O2 O 0.3008(5) 0.6285(9) 0.5282(7) 0.191(7) Uani 1 1 d . . . . .
C57 C 0.5969(5) 0.8104(9) 0.4277(6) 0.086(4) Uani 1 1 d . . . . .
H57 H 0.617911 0.843121 0.451515 0.103 Uiso 1 1 calc R . . . .
C62 C 0.5130(4) 0.8061(8) 0.1474(6) 0.080(4) Uani 1 1 d . . . . .
H62 H 0.524504 0.861346 0.140235 0.095 Uiso 1 1 calc R . . . .
O10 O 0.4700(5) -0.0009(9) 0.5929(9) 0.171(6) Uani 1 1 d . U . . .
C13 C 0.1406(5) 0.3467(10) 0.5894(7) 0.088(4) Uani 1 1 d . . . . .
H13 H 0.117806 0.376908 0.567712 0.106 Uiso 1 1 calc R . . . .
C74 C 0.5781(5) 0.1790(9) 0.4081(7) 0.093(5) Uani 1 1 d . . . . .
H74 H 0.575027 0.129961 0.436607 0.112 Uiso 1 1 calc R . . . .
O3 O 0.3099(5) 0.4881(10) 0.5283(11) 0.212(9) Uani 1 1 d . . . . .
O4 O 0.2801(6) 0.5497(9) 0.4282(9) 0.180(6) Uani 1 1 d . U . . .
O5 O 0.2474(8) 0.5390(15) 0.5376(15) 0.262(11) Uani 1 1 d . U . . .
O7 O 0.4612(6) -0.0725(7) 0.4900(6) 0.171(7) Uani 1 1 d . . . . .
C6 C 0.1370(5) 0.0096(8) 0.5316(8) 0.086(4) Uani 1 1 d . . . . .
H6 H 0.145821 0.002302 0.484516 0.103 Uiso 1 1 calc R . . . .
C7 C 0.0966(6) 0.0023(10) 0.5593(9) 0.103(5) Uani 1 1 d . U . . .
H7 H 0.071491 -0.010384 0.533141 0.123 Uiso 1 1 calc R . . . .
H H 0.459(2) 0.499(4) 0.262(3) 0.001 Uiso 1 1 d . . . . .
HA H 0.278(2) 0.047(4) 0.742(3) 0.008(17) Uiso 1 1 d . . . . .

loop_
_atom_site_aniso_label
_atom_site_aniso_U_11
_atom_site_aniso_U_22
_atom_site_aniso_U_33
_atom_site_aniso_U_23
_atom_site_aniso_U_13
_atom_site_aniso_U_12
Ru2 0.0468(5) 0.0407(4) 0.0316(4) -0.0003(3) 0.0033(5) -0.0037(4)
Ru1 0.0485(5) 0.0407(5) 0.0420(5) 0.0027(4) 0.0051(5) 0.0002(4)
P4 0.0382(15) 0.0421(15) 0.0327(15) -0.0016(10) 0.0029(10) -0.0043(12)
P3 0.0496(16) 0.0402(14) 0.0357(15) -0.0004(12) 0.0006(12) -0.0057(12)
P1 0.0540(17) 0.0384(14) 0.0379(16) 0.0035(11) 0.0019(11) -0.0031(13)
P2 0.0430(15) 0.0416(14) 0.0385(14) 0.0000(12) 0.0020(12) -0.0053(12)
Cl1 0.058(2) 0.060(2) 0.180(4) 0.006(2) 0.005(2) -0.0009(17)
Cl2 0.063(2) 0.054(2) 0.217(5) -0.006(2) -0.012(3) 0.0067(18)
O6 0.066(6) 0.082(6) 0.054(5) 0.003(4) 0.012(4) -0.020(4)
N8 0.046(6) 0.045(5) 0.037(5) 0.000(4) 0.001(4) -0.004(4)
N10 0.067(7) 0.030(5) 0.042(5) 0.002(3) 0.001(5) -0.011(4)
N3 0.085(8) 0.044(6) 0.055(6) 0.002(4) 0.000(6) -0.005(5)
O1 0.062(6) 0.060(5) 0.063(5) 0.011(4) 0.011(4) 0.009(4)
N4 0.049(6) 0.043(5) 0.056(6) 0.005(4) -0.002(5) -0.002(4)
N2 0.052(6) 0.051(5) 0.047(5) 0.006(4) 0.006(4) 0.005(4)
N7 0.057(7) 0.056(6) 0.050(6) -0.006(4) 0.012(5) -0.004(5)
N11 0.051(6) 0.052(6) 0.082(7) -0.002(5) -0.013(5) -0.003(5)
C22 0.048(6) 0.034(5) 0.051(6) 0.003(4) 0.004(5) 0.001(4)
N12 0.038(6) 0.075(7) 0.118(9) 0.012(6) -0.028(6) -0.003(5)
C72 0.034(5) 0.041(6) 0.051(6) 0.000(4) 0.000(4) -0.004(4)
N9 0.061(7) 0.048(6) 0.044(5) -0.006(4) -0.011(5) -0.001(4)
C89 0.044(6) 0.049(6) 0.042(5) 0.002(4) 0.002(5) -0.016(5)
C90 0.055(7) 0.045(6) 0.043(5) 0.012(5) 0.009(5) 0.004(5)
C4 0.096(11) 0.048(7) 0.043(7) 0.006(5) 0.016(7) -0.002(7)
C9 0.062(9) 0.033(7) 0.084(9) 0.015(6) 0.011(7) 0.011(6)
C50 0.054(8) 0.052(7) 0.053(7) 0.001(5) -0.022(6) -0.017(6)
C60 0.035(6) 0.049(6) 0.039(5) 0.002(5) -0.003(4) -0.002(5)
C29 0.061(8) 0.058(7) 0.064(7) -0.010(6) 0.010(6) -0.027(6)
C88 0.060(7) 0.048(6) 0.049(6) 0.008(5) 0.008(5) 0.008(5)
C10 0.044(6) 0.051(6) 0.039(5) 0.004(4) 0.005(4) 0.003(5)
C28 0.048(7) 0.050(6) 0.048(6) 0.010(5) -0.008(5) -0.011(5)
C78 0.030(6) 0.065(7) 0.039(5) -0.014(5) 0.003(4) -0.014(5)
C40 0.038(6) 0.051(6) 0.049(6) -0.013(5) -0.001(4) 0.002(5)
N1 0.058(7) 0.057(6) 0.061(6) 0.007(4) 0.017(5) 0.006(5)
N5 0.060(7) 0.062(7) 0.111(9) -0.004(6) -0.017(7) -0.006(5)
C71 0.067(8) 0.043(6) 0.039(6) -0.001(4) 0.008(5) -0.001(5)
C16 0.065(8) 0.038(6) 0.044(6) 0.004(5) 0.001(5) -0.015(6)
C84 0.046(6) 0.042(6) 0.035(5) -0.004(4) 0.008(4) -0.006(5)
C23 0.062(8) 0.069(8) 0.049(6) -0.007(5) 0.003(5) -0.024(6)
C8 0.065(10) 0.103(13) 0.26(3) 0.019(15) 0.012(15) 0.005(8)
C34 0.041(6) 0.045(6) 0.038(5) 0.008(4) 0.003(4) 0.002(5)
C59 0.076(8) 0.060(7) 0.044(6) -0.006(5) 0.005(5) -0.020(6)
C46 0.055(8) 0.055(7) 0.070(8) -0.001(6) 0.001(6) 0.007(6)
C39 0.078(9) 0.042(7) 0.050(6) 0.005(5) -0.002(5) 0.010(6)
C51 0.063(9) 0.061(8) 0.106(11) -0.019(7) -0.021(8) -0.001(7)
C41 0.050(6) 0.044(6) 0.057(7) -0.011(5) -0.001(5) 0.014(5)
C35 0.075(8) 0.064(8) 0.034(6) -0.002(5) -0.002(5) 0.006(6)
C49 0.068(8) 0.041(6) 0.033(6) -0.005(4) 0.007(5) 0.002(5)
C37 0.050(7) 0.066(8) 0.050(7) 0.013(6) 0.005(5) 0.013(6)
C36 0.083(9) 0.070(8) 0.037(6) -0.009(5) -0.006(5) 0.019(7)
C31 0.085(11) 0.088(10) 0.061(8) 0.003(7) -0.027(7) -0.045(8)
C38 0.062(8) 0.055(7) 0.060(7) 0.016(6) -0.003(6) -0.001(6)
C55 0.080(9) 0.056(7) 0.042(6) 0.012(5) 0.003(5) -0.015(6)
C45 0.062(7) 0.066(7) 0.054(7) -0.007(6) -0.002(6) 0.012(6)
C73 0.045(7) 0.071(8) 0.074(8) 0.016(6) 0.004(6) 0.000(6)
C63 0.081(9) 0.060(8) 0.041(7) 0.011(5) 0.007(6) 0.005(7)
C17 0.048(6) 0.051(7) 0.076(8) 0.000(6) 0.006(6) 0.003(5)
C33 0.056(7) 0.042(6) 0.060(7) 0.005(5) -0.009(6) -0.005(5)
C77 0.046(6) 0.052(6) 0.083(8) 0.005(6) -0.010(6) -0.006(5)
C47 0.084(10) 0.042(6) 0.044(6) 0.004(5) 0.021(6) 0.007(6)
C52 0.081(11) 0.053(8) 0.143(14) 0.002(9) -0.059(10) -0.002(7)
C66 0.063(7) 0.051(7) 0.039(6) -0.004(4) 0.003(5) -0.003(6)
C27 0.074(8) 0.052(6) 0.033(5) -0.002(5) 0.001(5) 0.006(6)
C70 0.070(8) 0.064(7) 0.046(6) -0.007(5) 0.009(6) 0.000(6)
C43 0.052(7) 0.076(8) 0.073(8) -0.009(6) 0.013(6) 0.021(6)
C54 0.034(6) 0.053(7) 0.047(6) 0.003(5) -0.010(5) -0.012(5)
O9 0.132(5) 0.134(5) 0.137(5) 0.002(3) 0.002(3) 0.004(3)
C48 0.099(10) 0.056(7) 0.027(5) 0.001(5) 0.015(6) 0.004(7)
C87 0.057(7) 0.052(7) 0.066(7) 0.015(5) 0.016(6) -0.008(6)
C5 0.061(9) 0.053(7) 0.091(10) 0.000(7) -0.007(8) -0.005(6)
C44 0.056(7) 0.089(9) 0.061(8) 0.002(6) 0.001(6) 0.018(6)
C85 0.054(7) 0.058(7) 0.046(6) 0.010(5) 0.005(5) -0.011(6)
C65 0.072(8) 0.045(6) 0.045(6) -0.001(5) -0.006(5) 0.002(6)
C15 0.091(10) 0.068(8) 0.056(7) 0.020(6) 0.024(6) 0.018(7)
C25 0.070(9) 0.074(8) 0.074(8) 0.016(7) 0.003(7) -0.019(7)
C61 0.094(9) 0.062(8) 0.029(5) 0.011(5) -0.005(5) -0.022(7)
C11 0.070(8) 0.055(7) 0.058(6) -0.003(5) 0.001(6) 0.016(6)
C30 0.092(11) 0.083(9) 0.063(8) -0.008(7) -0.003(7) -0.029(8)
C58 0.091(10) 0.068(8) 0.053(7) -0.017(6) 0.003(6) -0.014(8)
C76 0.044(7) 0.076(9) 0.087(9) -0.010(7) -0.005(6) 0.009(6)
C2 0.089(11) 0.058(8) 0.067(8) 0.011(6) 0.028(7) 0.003(7)
C69 0.053(7) 0.078(9) 0.080(9) -0.020(7) 0.002(6) 0.015(7)
C83 0.055(7) 0.072(8) 0.061(7) -0.019(6) 0.002(6) -0.007(6)
C64 0.074(9) 0.070(8) 0.044(6) -0.006(6) -0.006(6) 0.016(7)
N6 0.092(4) 0.092(4) 0.094(4) 0.0005(14) -0.0003(14) 0.0009(14)
C3 0.093(11) 0.060(8) 0.059(8) 0.006(6) -0.006(8) 0.001(7)
C86 0.043(6) 0.075(8) 0.072(7) 0.004(7) -0.004(6) -0.020(6)
C20 0.117(11) 0.076(9) 0.025(6) 0.010(6) 0.006(6) -0.022(8)
C79 0.059(7) 0.061(7) 0.041(6) 0.000(5) 0.002(5) -0.019(6)
C21 0.144(12) 0.056(8) 0.029(6) 0.005(5) -0.006(6) -0.017(8)
C24 0.062(7) 0.091(9) 0.052(7) 0.010(7) -0.008(6) -0.032(6)
C42 0.081(9) 0.057(7) 0.063(7) 0.002(6) 0.021(7) 0.006(7)
C53 0.050(8) 0.118(13) 0.174(16) 0.025(11) 0.002(12) -0.014(9)
C32 0.059(8) 0.077(9) 0.072(8) 0.027(7) 0.003(6) 0.000(7)
C81 0.100(11) 0.129(13) 0.044(7) -0.028(9) 0.024(7) -0.063(10)
C68 0.050(7) 0.079(9) 0.064(7) 0.002(6) -0.006(6) 0.013(6)
C1 0.050(7) 0.064(8) 0.080(8) 0.009(6) 0.008(6) -0.005(6)
C75 0.046(8) 0.101(11) 0.116(12) -0.011(10) -0.018(8) 0.033(8)
C56 0.063(8) 0.065(8) 0.079(8) 0.001(7) -0.007(6) -0.019(7)
C82 0.082(10) 0.080(10) 0.079(10) -0.043(8) 0.007(7) -0.014(8)
C67 0.073(8) 0.072(8) 0.038(6) -0.002(5) -0.003(5) 0.011(7)
C19 0.107(11) 0.079(9) 0.048(7) -0.010(7) 0.016(7) -0.027(9)
C14 0.109(12) 0.068(9) 0.075(9) 0.026(7) 0.015(8) 0.030(9)
C26 0.064(8) 0.068(8) 0.045(6) 0.005(5) 0.008(6) -0.004(6)
C12 0.073(9) 0.070(9) 0.079(9) -0.008(7) -0.003(7) 0.011(7)
C18 0.073(9) 0.092(9) 0.051(7) -0.013(7) 0.020(6) -0.020(7)
O8 0.039(6) 0.168(11) 0.241(16) -0.009(11) 0.026(7) -0.027(6)
C80 0.118(12) 0.117(12) 0.042(7) 0.003(7) -0.004(7) -0.076(10)
O2 0.241(16) 0.144(12) 0.188(13) -0.059(10) 0.052(12) -0.124(12)
C57 0.113(13) 0.088(10) 0.056(8) -0.003(7) -0.012(8) -0.049(10)
C62 0.107(11) 0.065(9) 0.067(8) 0.026(7) 0.014(7) -0.023(8)
O10 0.175(6) 0.167(6) 0.171(6) -0.001(3) -0.002(3) 0.000(3)
C13 0.072(10) 0.097(11) 0.096(10) 0.021(9) -0.005(8) 0.028(9)
C74 0.086(11) 0.103(11) 0.090(10) 0.027(8) 0.004(8) 0.051(9)
O3 0.156(14) 0.158(13) 0.32(2) 0.056(13) -0.065(15) 0.089(11)
O4 0.184(6) 0.176(6) 0.179(6) -0.001(3) -0.003(3) 0.001(3)
O5 0.260(11) 0.263(11) 0.262(11) 0.000(3) 0.003(3) -0.001(3)
O7 0.32(2) 0.064(7) 0.127(9) -0.028(6) 0.035(11) -0.050(9)
C6 0.100(12) 0.079(10) 0.079(10) -0.011(7) -0.030(9) 0.008(8)
C7 0.102(5) 0.103(5) 0.103(5) 0.0004(14) -0.0010(14) 0.0006(14)

loop_
_atom_type_symbol
_atom_type_description
_atom_type_scat_dispersion_real
_atom_type_scat_dispersion_imag
_atom_type_scat_source
C C 0.0033 0.0016 'International Tables Vol C Tables 4.2.6.8 and 6.1.1.4'
H H 0.0000 0.0000 'International Tables Vol C Tables 4.2.6.8 and 6.1.1.4'
Cl Cl 0.1484 0.1585 'International Tables Vol C Tables 4.2.6.8 and 6.1.1.4'
N N 0.0061 0.0033 'International Tables Vol C Tables 4.2.6.8 and 6.1.1.4'
O O 0.0106 0.0060 'International Tables Vol C Tables 4.2.6.8 and 6.1.1.4'
P P 0.1023 0.0942 'International Tables Vol C Tables 4.2.6.8 and 6.1.1.4'
Ru Ru -1.2594 0.8363 'International Tables Vol C Tables 4.2.6.8 and 6.1.1.4'

loop_
_geom_angle_atom_site_label_1
_geom_angle_atom_site_label_2
_geom_angle_atom_site_label_3
_geom_angle
_geom_angle_site_symmetry_1
_geom_angle_site_symmetry_3
_geom_angle_publ_flag
P4 Ru2 P3 164.34(9) . . ?
P4 Ru2 H 82.6(18) . . ?
P3 Ru2 H 82.2(18) . . ?
N8 Ru2 P4 92.1(2) . . ?
N8 Ru2 P3 92.2(2) . . ?
N8 Ru2 N10 72.9(4) . . ?
N8 Ru2 H 92.4(19) . . ?
N10 Ru2 P4 94.9(2) . . ?
N10 Ru2 P3 100.8(2) . . ?
N10 Ru2 H 165(2) . . ?
C54 Ru2 P4 88.7(3) . . ?
C54 Ru2 P3 88.4(3) . . ?
C54 Ru2 N8 174.5(4) . . ?
C54 Ru2 N10 101.6(4) . . ?
C54 Ru2 H 93(2) . . ?
P1 Ru1 P2 165.04(10) . . ?
P1 Ru1 HA 86(2) . . ?
P2 Ru1 HA 79(2) . . ?
N4 Ru1 P1 100.7(2) . . ?
N4 Ru1 P2 94.2(2) . . ?
N4 Ru1 HA 167(2) . . ?
N2 Ru1 P1 90.7(2) . . ?
N2 Ru1 P2 92.3(2) . . ?
N2 Ru1 N4 73.3(4) . . ?
N2 Ru1 HA 96(2) . . ?
C9 Ru1 P1 88.6(3) . . ?
C9 Ru1 P2 89.5(3) . . ?
C9 Ru1 N4 102.7(5) . . ?
C9 Ru1 N2 175.8(5) . . ?
C9 Ru1 HA 88(3) . . ?
C72 P4 Ru2 114.6(3) . . ?
C72 P4 C78 103.3(5) . . ?
C78 P4 Ru2 115.2(4) . . ?
C84 P4 Ru2 113.8(3) . . ?
C84 P4 C72 106.0(4) . . ?
C84 P4 C78 102.7(4) . . ?
C90 P3 Ru2 117.0(3) . . ?
C90 P3 C60 103.9(4) . . ?
C90 P3 C66 104.2(5) . . ?
C60 P3 Ru2 114.4(4) . . ?
C66 P3 Ru2 112.8(3) . . ?
C66 P3 C60 103.1(5) . . ?
C22 P1 Ru1 115.0(3) . . ?
C22 P1 C10 102.8(5) . . ?
C22 P1 C16 101.0(5) . . ?
C10 P1 Ru1 116.1(4) . . ?
C10 P1 C16 103.2(5) . . ?
C16 P1 Ru1 116.6(4) . . ?
C28 P2 Ru1 116.9(4) . . ?
C28 P2 C40 105.7(5) . . ?
C28 P2 C34 101.3(4) . . ?
C40 P2 Ru1 111.3(3) . . ?
C34 P2 Ru1 116.5(3) . . ?
C34 P2 C40 103.7(5) . . ?
O2 Cl1 O3 108.5(12) . . ?
O2 Cl1 O4 110.4(9) . . ?
O3 Cl1 O4 107.9(11) . . ?
O5 Cl1 O2 111.3(13) . . ?
O5 Cl1 O3 105.4(14) . . ?
O5 Cl1 O4 113.1(15) . . ?
O9 Cl2 O10 98.1(8) . . ?
O8 Cl2 O9 110.8(9) . . ?
O8 Cl2 O10 107.4(9) . . ?
O8 Cl2 O7 116.1(9) . . ?
O7 Cl2 O9 120.4(10) . . ?
O7 Cl2 O10 100.9(8) . . ?
N7 N8 Ru2 137.8(7) . . ?
N7 N8 C49 108.2(9) . . ?
C49 N8 Ru2 114.1(7) . . ?
N9 N10 Ru2 119.2(8) . . ?
N9 N10 C50 112.1(9) . . ?
C50 N10 Ru2 128.7(7) . . ?
N4 N3 C4 111.6(9) . . ?
N3 N4 Ru1 120.8(8) . . ?
N3 N4 C5 108.8(10) . . ?
C5 N4 Ru1 130.2(9) . . ?
C4 N2 Ru1 115.4(8) . . ?
N1 N2 Ru1 140.0(7) . . ?
N1 N2 C4 104.6(9) . . ?
N8 N7 C46 122.8(9) . . ?
N8 N7 C47 110.6(10) . . ?
C47 N7 C46 126.6(10) . . ?
C50 N11 N12 104.2(10) . . ?
C23 C22 P1 122.3(7) . . ?
C23 C22 C27 119.4(9) . . ?
C27 C22 P1 118.3(8) . . ?
N11 N12 C53 120.0(12) . . ?
C52 N12 N11 111.6(12) . . ?
C52 N12 C53 128.3(13) . . ?
C73 C72 P4 125.0(8) . . ?
C77 C72 P4 119.3(8) . . ?
C77 C72 C73 115.7(9) . . ?
N10 N9 C49 112.1(9) . . ?
C88 C89 H89 120.0 . . ?
C88 C89 C84 120.0(9) . . ?
C84 C89 H89 120.0 . . ?
C59 C90 P3 124.9(9) . . ?
C55 C90 P3 119.7(8) . . ?
C55 C90 C59 115.3(11) . . ?
N2 C4 N3 118.8(10) . . ?
C3 C4 N3 130.8(12) . . ?
C3 C4 N2 110.4(12) . . ?
O1 C9 Ru1 177.2(13) . . ?
N11 C50 N10 117.6(10) . . ?
N11 C50 C51 112.7(12) . . ?
C51 C50 N10 129.7(12) . . ?
C65 C60 P3 122.1(8) . . ?
C65 C60 C61 118.7(9) . . ?
C61 C60 P3 119.0(7) . . ?
C28 C29 H29 121.1 . . ?
C30 C29 H29 121.1 . . ?
C30 C29 C28 117.9(12) . . ?
C89 C88 H88 120.0 . . ?
C89 C88 C87 119.9(10) . . ?
C87 C88 H88 120.0 . . ?
C15 C10 P1 124.7(9) . . ?
C15 C10 C11 119.2(10) . . ?
C11 C10 P1 116.1(8) . . ?
C29 C28 P2 123.7(9) . . ?
C33 C28 P2 118.2(8) . . ?
C33 C28 C29 118.1(10) . . ?
C83 C78 P4 117.4(9) . . ?
C79 C78 P4 122.8(9) . . ?
C79 C78 C83 119.5(10) . . ?
C41 C40 P2 118.6(8) . . ?
C45 C40 P2 119.2(8) . . ?
C45 C40 C41 121.5(9) . . ?
N2 N1 C2 110.8(11) . . ?
N2 N1 C1 123.0(9) . . ?
C2 N1 C1 126.2(11) . . ?
C5 N5 N6 103.5(11) . . ?
C66 C71 H71 119.4 . . ?
C70 C71 H71 119.4 . . ?
C70 C71 C66 121.1(10) . . ?
C17 C16 P1 121.2(8) . . ?
C17 C16 C21 119.8(10) . . ?
C21 C16 P1 118.9(9) . . ?
C89 C84 P4 119.8(7) . . ?
C85 C84 P4 122.4(7) . . ?
C85 C84 C89 117.8(9) . . ?
C22 C23 H23 119.9 . . ?
C22 C23 C24 120.3(10) . . ?
C24 C23 H23 119.9 . . ?
H8A C8 H8B 109.5 . . ?
H8A C8 H8C 109.5 . . ?
H8B C8 H8C 109.5 . . ?
N6 C8 H8A 109.5 . . ?
N6 C8 H8B 109.5 . . ?
N6 C8 H8C 109.5 . . ?
C39 C34 P2 118.6(8) . . ?
C35 C34 P2 123.5(8) . . ?
C35 C34 C39 117.9(10) . . ?
C90 C59 H59 118.5 . . ?
C58 C59 C90 123.0(12) . . ?
C58 C59 H59 118.5 . . ?
N7 C46 H46A 109.5 . . ?
N7 C46 H46B 109.5 . . ?
N7 C46 H46C 109.5 . . ?
H46A C46 H46B 109.5 . . ?
H46A C46 H46C 109.5 . . ?
H46B C46 H46C 109.5 . . ?
C34 C39 H39 119.6 . . ?
C38 C39 C34 120.9(10) . . ?
C38 C39 H39 119.6 . . ?
C50 C51 H51 128.5 . . ?
C52 C51 C50 102.9(14) . . ?
C52 C51 H51 128.5 . . ?
C40 C41 H41 120.5 . . ?
C42 C41 C40 119.0(10) . . ?
C42 C41 H41 120.5 . . ?
C34 C35 H35 118.9 . . ?
C34 C35 C36 122.3(11) . . ?
C36 C35 H35 118.9 . . ?
N8 C49 C48 107.6(11) . . ?
N9 C49 N8 121.7(9) . . ?
N9 C49 C48 130.6(10) . . ?
C36 C37 H37 119.8 . . ?
C36 C37 C38 120.4(10) . . ?
C38 C37 H37 119.8 . . ?
C35 C36 H36 120.5 . . ?
C37 C36 C35 119.0(11) . . ?
C37 C36 H36 120.5 . . ?
C30 C31 H31 120.5 . . ?
C32 C31 H31 120.5 . . ?
C32 C31 C30 119.0(12) . . ?
C39 C38 C37 119.5(11) . . ?
C39 C38 H38 120.3 . . ?
C37 C38 H38 120.3 . . ?
C90 C55 H55 118.3 . . ?
C90 C55 C56 123.4(12) . . ?
C56 C55 H55 118.3 . . ?
C40 C45 H45 120.5 . . ?
C40 C45 C44 119.1(10) . . ?
C44 C45 H45 120.5 . . ?
C72 C73 H73 119.3 . . ?
C74 C73 C72 121.4(11) . . ?
C74 C73 H73 119.3 . . ?
C64 C63 H63 120.4 . . ?
C62 C63 H63 120.4 . . ?
C62 C63 C64 119.3(10) . . ?
C16 C17 H17 120.0 . . ?
C18 C17 C16 119.9(11) . . ?
C18 C17 H17 120.0 . . ?
C28 C33 H33 118.4 . . ?
C32 C33 C28 123.2(11) . . ?
C32 C33 H33 118.4 . . ?
C72 C77 H77 118.4 . . ?
C76 C77 C72 123.2(11) . . ?
C76 C77 H77 118.4 . . ?
N7 C47 H47 126.5 . . ?
C48 C47 N7 107.0(11) . . ?
C48 C47 H47 126.5 . . ?
N12 C52 C51 108.4(13) . . ?
N12 C52 H52 125.8 . . ?
C51 C52 H52 125.8 . . ?
C71 C66 P3 117.7(8) . . ?
C67 C66 P3 125.1(8) . . ?
C67 C66 C71 116.9(10) . . ?
C22 C27 H27 120.3 . . ?
C22 C27 C26 119.4(10) . . ?
C26 C27 H27 120.3 . . ?
C71 C70 H70 120.0 . . ?
C71 C70 C69 120.0(10) . . ?
C69 C70 H70 120.0 . . ?
C44 C43 H43 119.5 . . ?
C44 C43 C42 121.0(10) . . ?
C42 C43 H43 119.5 . . ?
O6 C54 Ru2 174.8(10) . . ?
C49 C48 H48 126.7 . . ?
C47 C48 C49 106.7(10) . . ?
C47 C48 H48 126.7 . . ?
C88 C87 H87 119.9 . . ?
C86 C87 C88 120.2(10) . . ?
C86 C87 H87 119.9 . . ?
N5 C5 N4 114.7(12) . . ?
N5 C5 C6 113.3(13) . . ?
C6 C5 N4 132.0(14) . . ?
C45 C44 H44 120.0 . . ?
C43 C44 C45 119.9(11) . . ?
C43 C44 H44 120.0 . . ?
C84 C85 H85 119.2 . . ?
C84 C85 C86 121.6(10) . . ?
C86 C85 H85 119.2 . . ?
C60 C65 H65 119.3 . . ?
C60 C65 C64 121.4(11) . . ?
C64 C65 H65 119.3 . . ?
C10 C15 H15 121.6 . . ?
C10 C15 C14 116.9(13) . . ?
C14 C15 H15 121.6 . . ?
C24 C25 H25 120.2 . . ?
C26 C25 H25 120.2 . . ?
C26 C25 C24 119.6(11) . . ?
C60 C61 H61 119.6 . . ?
C60 C61 C62 120.8(10) . . ?
C62 C61 H61 119.6 . . ?
C10 C11 H11 119.6 . . ?
C10 C11 C12 120.9(11) . . ?
C12 C11 H11 119.6 . . ?
C29 C30 H30 118.8 . . ?
C31 C30 C29 122.5(13) . . ?
C31 C30 H30 118.8 . . ?
C59 C58 H58 120.4 . . ?
C59 C58 C57 119.1(12) . . ?
C57 C58 H58 120.4 . . ?
C77 C76 H76 119.9 . . ?
C77 C76 C75 120.2(12) . . ?
C75 C76 H76 119.9 . . ?
N1 C2 H2 125.5 . . ?
C3 C2 N1 109.0(12) . . ?
C3 C2 H2 125.5 . . ?
C70 C69 H69 120.4 . . ?
C68 C69 C70 119.1(11) . . ?
C68 C69 H69 120.4 . . ?
C78 C83 H83 120.3 . . ?
C82 C83 C78 119.4(13) . . ?
C82 C83 H83 120.3 . . ?
C63 C64 C65 119.9(11) . . ?
C63 C64 H64 120.1 . . ?
C65 C64 H64 120.1 . . ?
N5 N6 C8 118.7(14) . . ?
C7 N6 N5 109.8(15) . . ?
C7 N6 C8 131.6(18) . . ?
C4 C3 H3 127.4 . . ?
C2 C3 C4 105.1(12) . . ?
C2 C3 H3 127.4 . . ?
C87 C86 C85 120.5(11) . . ?
C87 C86 H86 119.8 . . ?
C85 C86 H86 119.8 . . ?
C21 C20 H20 120.1 . . ?
C19 C20 H20 120.1 . . ?
C19 C20 C21 119.9(13) . . ?
C78 C79 H79 119.3 . . ?
C78 C79 C80 121.3(12) . . ?
C80 C79 H79 119.3 . . ?
C16 C21 C20 119.3(12) . . ?
C16 C21 H21 120.3 . . ?
C20 C21 H21 120.3 . . ?
C23 C24 C25 120.6(10) . . ?
C23 C24 H24 119.7 . . ?
C25 C24 H24 119.7 . . ?
C41 C42 C43 119.3(10) . . ?
C41 C42 H42 120.4 . . ?
C43 C42 H42 120.4 . . ?
N12 C53 H53A 109.5 . . ?
N12 C53 H53B 109.5 . . ?
N12 C53 H53C 109.5 . . ?
H53A C53 H53B 109.5 . . ?
H53A C53 H53C 109.5 . . ?
H53B C53 H53C 109.5 . . ?
C31 C32 H32 120.3 . . ?
C33 C32 C31 119.4(12) . . ?
C33 C32 H32 120.3 . . ?
C82 C81 H81 120.0 . . ?
C82 C81 C80 119.9(12) . . ?
C80 C81 H81 120.0 . . ?
C69 C68 H68 120.2 . . ?
C69 C68 C67 119.7(11) . . ?
C67 C68 H68 120.2 . . ?
N1 C1 H1A 109.5 . . ?
N1 C1 H1B 109.5 . . ?
N1 C1 H1C 109.5 . . ?
H1A C1 H1B 109.5 . . ?
H1A C1 H1C 109.5 . . ?
H1B C1 H1C 109.5 . . ?
C76 C75 H75 120.5 . . ?
C76 C75 C74 119.0(12) . . ?
C74 C75 H75 120.5 . . ?
C55 C56 H56 120.7 . . ?
C57 C56 C55 118.7(13) . . ?
C57 C56 H56 120.7 . . ?
C83 C82 H82 119.5 . . ?
C81 C82 C83 121.0(13) . . ?
C81 C82 H82 119.5 . . ?
C66 C67 C68 123.1(10) . . ?
C66 C67 H67 118.5 . . ?
C68 C67 H67 118.5 . . ?
C20 C19 H19 120.4 . . ?
C18 C19 C20 119.3(12) . . ?
C18 C19 H19 120.4 . . ?
C15 C14 H14 118.0 . . ?
C13 C14 C15 123.9(13) . . ?
C13 C14 H14 118.0 . . ?
C27 C26 H26 119.7 . . ?
C25 C26 C27 120.6(10) . . ?
C25 C26 H26 119.7 . . ?
C11 C12 H12 120.1 . . ?
C13 C12 C11 119.8(13) . . ?
C13 C12 H12 120.1 . . ?
C17 C18 C19 121.6(13) . . ?
C17 C18 H18 119.2 . . ?
C19 C18 H18 119.2 . . ?
C79 C80 C81 118.5(14) . . ?
C79 C80 H80 120.7 . . ?
C81 C80 H80 120.7 . . ?
C58 C57 H57 119.9 . . ?
C56 C57 C58 120.3(12) . . ?
C56 C57 H57 119.9 . . ?
C63 C62 C61 120.0(11) . . ?
C63 C62 H62 120.0 . . ?
C61 C62 H62 120.0 . . ?
C14 C13 C12 119.1(13) . . ?
C14 C13 H13 120.5 . . ?
C12 C13 H13 120.5 . . ?
C73 C74 C75 120.2(13) . . ?
C73 C74 H74 119.9 . . ?
C75 C74 H74 119.9 . . ?
C5 C6 H6 128.6 . . ?
C5 C6 C7 102.9(15) . . ?
C7 C6 H6 128.6 . . ?
N6 C7 C6 110.6(17) . . ?
N6 C7 H7 124.7 . . ?
C6 C7 H7 124.7 . . ?

loop_
_geom_bond_atom_site_label_1
_geom_bond_atom_site_label_2
_geom_bond_distance
_geom_bond_site_symmetry_2
_geom_bond_publ_flag
Ru2 P4 2.360(3) . ?
Ru2 P3 2.370(3) . ?
Ru2 N8 2.098(9) . ?
Ru2 N10 2.135(10) . ?
Ru2 C54 1.846(12) . ?
Ru2 H 1.84(6) . ?
Ru1 P1 2.357(3) . ?
Ru1 P2 2.365(3) . ?
Ru1 N4 2.162(9) . ?
Ru1 N2 2.104(9) . ?
Ru1 C9 1.862(14) . ?
Ru1 HA 1.48(6) . ?
P4 C72 1.808(9) . ?
P4 C78 1.840(10) . ?
P4 C84 1.795(9) . ?
P3 C90 1.795(11) . ?
P3 C60 1.842(10) . ?
P3 C66 1.809(11) . ?
P1 C22 1.814(10) . ?
P1 C10 1.826(10) . ?
P1 C16 1.831(11) . ?
P2 C28 1.812(10) . ?
P2 C40 1.845(10) . ?
P2 C34 1.827(10) . ?
Cl1 O2 1.369(12) . ?
Cl1 O3 1.375(12) . ?
Cl1 O4 1.515(17) . ?
Cl1 O5 1.28(2) . ?
Cl2 O9 1.344(13) . ?
Cl2 O8 1.337(11) . ?
Cl2 O10 1.615(17) . ?
Cl2 O7 1.343(10) . ?
O6 C54 1.169(12) . ?
N8 N7 1.327(12) . ?
N8 C49 1.332(13) . ?
N10 N9 1.298(12) . ?
N10 C50 1.424(15) . ?
N3 N4 1.304(12) . ?
N3 C4 1.399(17) . ?
O1 C9 1.105(13) . ?
N4 C5 1.407(15) . ?
N2 C4 1.391(15) . ?
N2 N1 1.320(12) . ?
N7 C46 1.482(14) . ?
N7 C47 1.377(13) . ?
N11 N12 1.361(13) . ?
N11 C50 1.300(15) . ?
C22 C23 1.378(13) . ?
C22 C27 1.403(13) . ?
N12 C52 1.304(18) . ?
N12 C53 1.449(19) . ?
C72 C73 1.411(14) . ?
C72 C77 1.378(13) . ?
N9 C49 1.325(14) . ?
C89 H89 0.9500 . ?
C89 C88 1.366(13) . ?
C89 C84 1.430(12) . ?
C90 C59 1.393(14) . ?
C90 C55 1.380(14) . ?
C4 C3 1.380(17) . ?
C50 C51 1.393(17) . ?
C60 C65 1.352(13) . ?
C60 C61 1.387(14) . ?
C29 H29 0.9500 . ?
C29 C28 1.413(14) . ?
C29 C30 1.380(15) . ?
C88 H88 0.9500 . ?
C88 C87 1.405(14) . ?
C10 C15 1.393(15) . ?
C10 C11 1.397(14) . ?
C28 C33 1.373(13) . ?
C78 C83 1.391(15) . ?
C78 C79 1.363(14) . ?
C40 C41 1.393(14) . ?
C40 C45 1.378(13) . ?
N1 C2 1.369(14) . ?
N1 C1 1.440(14) . ?
N5 C5 1.342(17) . ?
N5 N6 1.369(15) . ?
C71 H71 0.9500 . ?
C71 C66 1.419(12) . ?
C71 C70 1.382(14) . ?
C16 C17 1.383(15) . ?
C16 C21 1.391(15) . ?
C84 C85 1.365(13) . ?
C23 H23 0.9500 . ?
C23 C24 1.391(14) . ?
C8 H8A 0.9800 . ?
C8 H8B 0.9800 . ?
C8 H8C 0.9800 . ?
C8 N6 1.41(2) . ?
C34 C39 1.399(15) . ?
C34 C35 1.363(14) . ?
C59 H59 0.9500 . ?
C59 C58 1.370(15) . ?
C46 H46A 0.9800 . ?
C46 H46B 0.9800 . ?
C46 H46C 0.9800 . ?
C39 H39 0.9500 . ?
C39 C38 1.377(15) . ?
C51 H51 0.9500 . ?
C51 C52 1.37(2) . ?
C41 H41 0.9500 . ?
C41 C42 1.364(14) . ?
C35 H35 0.9500 . ?
C35 C36 1.391(15) . ?
C49 C48 1.435(15) . ?
C37 H37 0.9500 . ?
C37 C36 1.362(16) . ?
C37 C38 1.394(16) . ?
C36 H36 0.9500 . ?
C31 H31 0.9500 . ?
C31 C30 1.378(17) . ?
C31 C32 1.372(17) . ?
C38 H38 0.9500 . ?
C55 H55 0.9500 . ?
C55 C56 1.402(15) . ?
C45 H45 0.9500 . ?
C45 C44 1.379(14) . ?
C73 H73 0.9500 . ?
C73 C74 1.362(15) . ?
C63 H63 0.9500 . ?
C63 C64 1.390(16) . ?
C63 C62 1.364(17) . ?
C17 H17 0.9500 . ?
C17 C18 1.361(15) . ?
C33 H33 0.9500 . ?
C33 C32 1.359(15) . ?
C77 H77 0.9500 . ?
C77 C76 1.357(14) . ?
C47 H47 0.9500 . ?
C47 C48 1.340(16) . ?
C52 H52 0.9500 . ?
C66 C67 1.369(14) . ?
C27 H27 0.9500 . ?
C27 C26 1.412(14) . ?
C70 H70 0.9500 . ?
C70 C69 1.411(15) . ?
C43 H43 0.9500 . ?
C43 C44 1.362(15) . ?
C43 C42 1.409(15) . ?
C48 H48 0.9500 . ?
C87 H87 0.9500 . ?
C87 C86 1.339(15) . ?
C5 C6 1.347(18) . ?
C44 H44 0.9500 . ?
C85 H85 0.9500 . ?
C85 C86 1.385(13) . ?
C65 H65 0.9500 . ?
C65 C64 1.394(14) . ?
C15 H15 0.9500 . ?
C15 C14 1.411(16) . ?
C25 H25 0.9500 . ?
C25 C24 1.394(15) . ?
C25 C26 1.363(15) . ?
C61 H61 0.9500 . ?
C61 C62 1.399(14) . ?
C11 H11 0.9500 . ?
C11 C12 1.406(15) . ?
C30 H30 0.9500 . ?
C58 H58 0.9500 . ?
C58 C57 1.396(18) . ?
C76 H76 0.9500 . ?
C76 C75 1.365(18) . ?
C2 H2 0.9500 . ?
C2 C3 1.338(17) . ?
C69 H69 0.9500 . ?
C69 C68 1.377(16) . ?
C83 H83 0.9500 . ?
C83 C82 1.368(16) . ?
C64 H64 0.9500 . ?
N6 C7 1.302(18) . ?
C3 H3 0.9500 . ?
C86 H86 0.9500 . ?
C20 H20 0.9500 . ?
C20 C21 1.397(15) . ?
C20 C19 1.387(18) . ?
C79 H79 0.9500 . ?
C79 C80 1.382(15) . ?
C21 H21 0.9500 . ?
C24 H24 0.9500 . ?
C42 H42 0.9500 . ?
C53 H53A 0.9800 . ?
C53 H53B 0.9800 . ?
C53 H53C 0.9800 . ?
C32 H32 0.9500 . ?
C81 H81 0.9500 . ?
C81 C82 1.37(2) . ?
C81 C80 1.39(2) . ?
C68 H68 0.9500 . ?
C68 C67 1.391(14) . ?
C1 H1A 0.9800 . ?
C1 H1B 0.9800 . ?
C1 H1C 0.9800 . ?
C75 H75 0.9500 . ?
C75 C74 1.387(18) . ?
C56 H56 0.9500 . ?
C56 C57 1.355(17) . ?
C82 H82 0.9500 . ?
C67 H67 0.9500 . ?
C19 H19 0.9500 . ?
C19 C18 1.371(18) . ?
C14 H14 0.9500 . ?
C14 C13 1.348(18) . ?
C26 H26 0.9500 . ?
C12 H12 0.9500 . ?
C12 C13 1.357(17) . ?
C18 H18 0.9500 . ?
C80 H80 0.9500 . ?
C57 H57 0.9500 . ?
C62 H62 0.9500 . ?
C13 H13 0.9500 . ?
C74 H74 0.9500 . ?
C6 H6 0.9500 . ?
C6 C7 1.37(2) . ?
C7 H7 0.9500 . ?

loop_
_geom_torsion_atom_site_label_1
_geom_torsion_atom_site_label_2
_geom_torsion_atom_site_label_3
_geom_torsion_atom_site_label_4
_geom_torsion
_geom_torsion_site_symmetry_1
_geom_torsion_site_symmetry_2
_geom_torsion_site_symmetry_3
_geom_torsion_site_symmetry_4
_geom_torsion_publ_flag
Ru2 P4 C72 C73 126.6(8) . . . . ?
Ru2 P4 C72 C77 -54.9(9) . . . . ?
Ru2 P4 C78 C83 163.5(7) . . . . ?
Ru2 P4 C78 C79 -22.5(10) . . . . ?
Ru2 P4 C84 C89 -72.3(8) . . . . ?
Ru2 P4 C84 C85 106.6(8) . . . . ?
Ru2 P3 C90 C59 -146.8(8) . . . . ?
Ru2 P3 C90 C55 35.8(9) . . . . ?
Ru2 P3 C60 C65 37.0(10) . . . . ?
Ru2 P3 C60 C61 -148.0(9) . . . . ?
Ru2 P3 C66 C71 71.1(8) . . . . ?
Ru2 P3 C66 C67 -102.2(10) . . . . ?
Ru2 N8 N7 C46 1.0(15) . . . . ?
Ru2 N8 N7 C47 179.7(7) . . . . ?
Ru2 N8 C49 N9 -2.5(13) . . . . ?
Ru2 N8 C49 C48 179.4(6) . . . . ?
Ru2 N10 N9 C49 -0.3(12) . . . . ?
Ru2 N10 C50 N11 10.2(14) . . . . ?
Ru2 N10 C50 C51 -167.3(9) . . . . ?
Ru1 P1 C22 C23 -103.5(9) . . . . ?
Ru1 P1 C22 C27 76.8(8) . . . . ?
Ru1 P1 C10 C15 -143.1(8) . . . . ?
Ru1 P1 C10 C11 36.3(8) . . . . ?
Ru1 P1 C16 C17 -144.8(8) . . . . ?
Ru1 P1 C16 C21 38.1(11) . . . . ?
Ru1 P2 C28 C29 129.8(8) . . . . ?
Ru1 P2 C28 C33 -51.5(9) . . . . ?
Ru1 P2 C40 C41 -68.8(8) . . . . ?
Ru1 P2 C40 C45 102.2(9) . . . . ?
Ru1 P2 C34 C39 164.4(7) . . . . ?
Ru1 P2 C34 C35 -17.5(10) . . . . ?
Ru1 N4 C5 N5 12.9(16) . . . . ?
Ru1 N4 C5 C6 -166.2(11) . . . . ?
Ru1 N2 C4 N3 -1.8(12) . . . . ?
Ru1 N2 C4 C3 179.2(7) . . . . ?
Ru1 N2 N1 C2 -178.9(8) . . . . ?
Ru1 N2 N1 C1 1.1(17) . . . . ?
P4 C72 C73 C74 179.5(10) . . . . ?
P4 C72 C77 C76 177.2(9) . . . . ?
P4 C78 C83 C82 176.1(9) . . . . ?
P4 C78 C79 C80 -173.5(9) . . . . ?
P4 C84 C85 C86 -178.0(8) . . . . ?
P3 C90 C59 C58 -174.3(8) . . . . ?
P3 C90 C55 C56 177.6(8) . . . . ?
P3 C60 C65 C64 174.9(9) . . . . ?
P3 C60 C61 C62 -175.8(10) . . . . ?
P3 C66 C67 C68 175.1(9) . . . . ?
P1 C22 C23 C24 178.2(9) . . . . ?
P1 C22 C27 C26 -178.8(8) . . . . ?
P1 C10 C15 C14 176.0(8) . . . . ?
P1 C10 C11 C12 -177.7(9) . . . . ?
P1 C16 C17 C18 -174.9(9) . . . . ?
P1 C16 C21 C20 172.5(10) . . . . ?
P2 C28 C33 C32 178.9(8) . . . . ?
P2 C40 C41 C42 172.9(8) . . . . ?
P2 C40 C45 C44 -173.6(9) . . . . ?
P2 C34 C39 C38 179.9(9) . . . . ?
P2 C34 C35 C36 -179.3(9) . . . . ?
N8 N7 C47 C48 0.0(12) . . . . ?
N8 C49 C48 C47 1.6(12) . . . . ?
N10 N9 C49 N8 1.8(15) . . . . ?
N10 N9 C49 C48 179.5(10) . . . . ?
N10 C50 C51 C52 178.5(11) . . . . ?
N3 N4 C5 N5 -172.4(10) . . . . ?
N3 N4 C5 C6 8.5(18) . . . . ?
N3 C4 C3 C2 -178.6(11) . . . . ?
N4 N3 C4 N2 1.1(13) . . . . ?
N4 N3 C4 C3 180.0(11) . . . . ?
N4 C5 C6 C7 179.5(13) . . . . ?
N2 C4 C3 C2 0.3(13) . . . . ?
N2 N1 C2 C3 -1.2(14) . . . . ?
N7 N8 C49 N9 176.5(9) . . . . ?
N7 N8 C49 C48 -1.6(11) . . . . ?
N7 C47 C48 C49 -0.9(12) . . . . ?
N11 N12 C52 C51 -3.5(15) . . . . ?
N11 C50 C51 C52 0.8(14) . . . . ?
C22 P1 C10 C15 -16.7(10) . . . . ?
C22 P1 C10 C11 162.7(7) . . . . ?
C22 P1 C16 C17 89.8(10) . . . . ?
C22 P1 C16 C21 -87.3(10) . . . . ?
C22 C23 C24 C25 3.2(18) . . . . ?
C22 C27 C26 C25 -2.1(16) . . . . ?
N12 N11 C50 N10 179.2(9) . . . . ?
N12 N11 C50 C51 -2.8(13) . . . . ?
C72 P4 C78 C83 37.8(9) . . . . ?
C72 P4 C78 C79 -148.2(9) . . . . ?
C72 P4 C84 C89 54.5(9) . . . . ?
C72 P4 C84 C85 -126.6(9) . . . . ?
C72 C73 C74 C75 3(2) . . . . ?
C72 C77 C76 C75 2.7(19) . . . . ?
N9 N10 C50 N11 -173.1(9) . . . . ?
N9 N10 C50 C51 9.4(16) . . . . ?
N9 C49 C48 C47 -176.3(11) . . . . ?
C89 C88 C87 C86 -1.3(16) . . . . ?
C89 C84 C85 C86 1.0(15) . . . . ?
C90 P3 C60 C65 165.7(9) . . . . ?
C90 P3 C60 C61 -19.3(10) . . . . ?
C90 P3 C66 C71 -56.7(9) . . . . ?
C90 P3 C66 C67 130.0(10) . . . . ?
C90 C59 C58 C57 -5.6(17) . . . . ?
C90 C55 C56 C57 -0.5(17) . . . . ?
C4 N3 N4 Ru1 0.1(11) . . . . ?
C4 N3 N4 C5 -175.3(9) . . . . ?
C4 N2 N1 C2 1.3(12) . . . . ?
C4 N2 N1 C1 -178.8(10) . . . . ?
C50 N10 N9 C49 -177.3(8) . . . . ?
C50 N11 N12 C52 3.9(13) . . . . ?
C50 N11 N12 C53 -178.6(12) . . . . ?
C50 C51 C52 N12 1.6(14) . . . . ?
C60 P3 C90 C59 86.1(9) . . . . ?
C60 P3 C90 C55 -91.3(8) . . . . ?
C60 P3 C66 C71 -164.9(8) . . . . ?
C60 P3 C66 C67 21.8(11) . . . . ?
C60 C65 C64 C63 1.1(18) . . . . ?
C60 C61 C62 C63 0(2) . . . . ?
C29 C28 C33 C32 -2.3(15) . . . . ?
C88 C89 C84 P4 179.2(8) . . . . ?
C88 C89 C84 C85 0.2(15) . . . . ?
C88 C87 C86 C85 2.5(17) . . . . ?
C10 P1 C22 C23 129.3(9) . . . . ?
C10 P1 C22 C27 -50.4(9) . . . . ?
C10 P1 C16 C17 -16.3(10) . . . . ?
C10 P1 C16 C21 166.6(9) . . . . ?
C10 C15 C14 C13 5.7(19) . . . . ?
C10 C11 C12 C13 -2.0(18) . . . . ?
C28 P2 C40 C41 59.1(9) . . . . ?
C28 P2 C40 C45 -129.9(9) . . . . ?
C28 P2 C34 C39 36.5(9) . . . . ?
C28 P2 C34 C35 -145.5(9) . . . . ?
C28 C29 C30 C31 -0.8(18) . . . . ?
C28 C33 C32 C31 0.9(17) . . . . ?
C78 P4 C72 C73 -107.3(9) . . . . ?
C78 P4 C72 C77 71.2(9) . . . . ?
C78 P4 C84 C89 162.6(8) . . . . ?
C78 P4 C84 C85 -18.5(10) . . . . ?
C78 C83 C82 C81 -0.1(19) . . . . ?
C78 C79 C80 C81 -4.4(18) . . . . ?
C40 P2 C28 C29 5.4(10) . . . . ?
C40 P2 C28 C33 -175.9(8) . . . . ?
C40 P2 C34 C39 -72.9(9) . . . . ?
C40 P2 C34 C35 105.1(9) . . . . ?
C40 C41 C42 C43 -1.4(16) . . . . ?
C40 C45 C44 C43 2.9(18) . . . . ?
N1 N2 C4 N3 178.1(9) . . . . ?
N1 N2 C4 C3 -1.0(12) . . . . ?
N1 C2 C3 C4 0.5(14) . . . . ?
N5 C5 C6 C7 0.4(16) . . . . ?
N5 N6 C7 C6 2.0(18) . . . . ?
C71 C66 C67 C68 1.7(17) . . . . ?
C71 C70 C69 C68 -1.4(18) . . . . ?
C16 P1 C22 C23 22.9(10) . . . . ?
C16 P1 C22 C27 -156.8(8) . . . . ?
C16 P1 C10 C15 88.0(10) . . . . ?
C16 P1 C10 C11 -92.6(8) . . . . ?
C16 C17 C18 C19 1.7(18) . . . . ?
C84 P4 C72 C73 0.3(10) . . . . ?
C84 P4 C72 C77 178.8(8) . . . . ?
C84 P4 C78 C83 -72.3(8) . . . . ?
C84 P4 C78 C79 101.7(9) . . . . ?
C84 C89 C88 C87 -0.1(15) . . . . ?
C84 C85 C86 C87 -2.3(17) . . . . ?
C23 C22 C27 C26 1.5(15) . . . . ?
C8 N6 C7 C6 -179.4(15) . . . . ?
C34 P2 C28 C29 -102.5(9) . . . . ?
C34 P2 C28 C33 76.2(8) . . . . ?
C34 P2 C40 C41 165.2(8) . . . . ?
C34 P2 C40 C45 -23.8(10) . . . . ?
C34 C39 C38 C37 -1.8(17) . . . . ?
C34 C35 C36 C37 0.9(17) . . . . ?
C59 C90 C55 C56 -0.1(14) . . . . ?
C59 C58 C57 C56 4.9(18) . . . . ?
C46 N7 C47 C48 178.6(10) . . . . ?
C39 C34 C35 C36 -1.3(16) . . . . ?
C41 C40 C45 C44 -2.9(16) . . . . ?
C35 C34 C39 C38 1.7(16) . . . . ?
C49 N8 N7 C46 -177.6(9) . . . . ?
C49 N8 N7 C47 1.0(11) . . . . ?
C36 C37 C38 C39 1.4(17) . . . . ?
C38 C37 C36 C35 -1.0(17) . . . . ?
C55 C90 C59 C58 3.2(15) . . . . ?
C55 C56 C57 C58 -1.9(19) . . . . ?
C45 C40 C41 C42 2.2(16) . . . . ?
C73 C72 C77 C76 -4.2(16) . . . . ?
C17 C16 C21 C20 -4.7(18) . . . . ?
C77 C72 C73 C74 1.0(17) . . . . ?
C77 C76 C75 C74 2(2) . . . . ?
C66 P3 C90 C59 -21.6(10) . . . . ?
C66 P3 C90 C55 161.1(8) . . . . ?
C66 P3 C60 C65 -85.8(10) . . . . ?
C66 P3 C60 C61 89.2(10) . . . . ?
C66 C71 C70 C69 0.0(16) . . . . ?
C27 C22 C23 C24 -2.1(16) . . . . ?
C70 C71 C66 P3 -174.0(8) . . . . ?
C70 C71 C66 C67 -0.2(15) . . . . ?
C70 C69 C68 C67 2.8(18) . . . . ?
C5 N5 N6 C8 179.6(13) . . . . ?
C5 N5 N6 C7 -1.6(16) . . . . ?
C5 C6 C7 N6 -1.4(17) . . . . ?
C44 C43 C42 C41 1.5(18) . . . . ?
C65 C60 C61 C62 -0.6(19) . . . . ?
C15 C10 C11 C12 1.8(16) . . . . ?
C15 C14 C13 C12 -6(2) . . . . ?
C61 C60 C65 C64 -0.1(17) . . . . ?
C11 C10 C15 C14 -3.4(15) . . . . ?
C11 C12 C13 C14 4(2) . . . . ?
C30 C29 C28 P2 -179.1(9) . . . . ?
C30 C29 C28 C33 2.2(15) . . . . ?
C30 C31 C32 C33 0.7(18) . . . . ?
C76 C75 C74 C73 -5(2) . . . . ?
C69 C68 C67 C66 -3.1(19) . . . . ?
C83 C78 C79 C80 0.4(16) . . . . ?
C64 C63 C62 C61 1(2) . . . . ?
N6 N5 C5 N4 -178.6(10) . . . . ?
N6 N5 C5 C6 0.7(15) . . . . ?
C20 C19 C18 C17 -3.0(19) . . . . ?
C79 C78 C83 C82 1.9(16) . . . . ?
C21 C16 C17 C18 2.2(17) . . . . ?
C21 C20 C19 C18 0(2) . . . . ?
C24 C25 C26 C27 3.2(18) . . . . ?
C42 C43 C44 C45 -2.3(19) . . . . ?
C53 N12 C52 C51 179.3(13) . . . . ?
C32 C31 C30 C29 -1(2) . . . . ?
C1 N1 C2 C3 178.9(11) . . . . ?
C82 C81 C80 C79 6(2) . . . . ?
C19 C20 C21 C16 3(2) . . . . ?
C26 C25 C24 C23 -3.7(19) . . . . ?
C80 C81 C82 C83 -4(2) . . . . ?
C62 C63 C64 C65 -1.4(18) . . . . ?

loop_
_smtbx_masks_void_nr
_smtbx_masks_void_average_x
_smtbx_masks_void_average_y
_smtbx_masks_void_average_z
_smtbx_masks_void_volume
_smtbx_masks_void_count_electrons
_smtbx_masks_void_content
1 0.008 0.024 0.323 194.6 30.0 ?
2 -0.008 -0.024 0.823 194.6 30.0 ?
3 0.257 0.560 0.189 186.2 34.7 ?
4 0.243 0.560 0.689 186.2 34.8 ?
5 0.508 0.976 0.323 194.6 30.0 ?
6 0.492 0.024 0.823 194.6 30.0 ?
7 0.757 0.440 0.189 186.2 34.7 ?
8 0.743 0.440 0.689 186.2 34.8 ?
